data_4339690
loop_
_publ_author_name
'Ilter, Elif Ece'
'Asmafiliz, Nuran'
'Kili\,c, Zeynel'
'Isiklan, Muhammet'
'H\"okelek, Tuncer'
'Caylak, Nagihan'
'Sahin, Ertan'

_publ_section_title
;
 Phosphorus-nitrogen compounds. 14. Synthesis, stereogenism, and
 structural investigations of novel n/o spirocyclic phosphazene
 derivatives.
;
_journal_issue 23
_journal_name_full 'Inorganic chemistry'
_journal_page_first 9931
_journal_page_last 9944
_journal_paper_doi 10.1021/ic701216f
_journal_volume 46
_journal_year 2007
_chemical_compound_source 'synthesis as described'
_chemical_formula_moiety 'C10 H13 Cl4 N4 O P3'
_chemical_formula_sum 'C10 H13 Cl4 N4 O P3'
_chemical_formula_weight 439.95
_chemical_name_systematic
;
 3-Propyl-4,4,6,6-tetrachloro-3,4-dihydro-spiro[1,3,2-benzoxazaphosphorine-
 [2(lambda)**5,4(lambda)**5,6(lambda)**5][1,3,5,2,4,6]triazatriphosphorine
;
_space_group_IT_number 2
_symmetry_cell_setting triclinic
_symmetry_space_group_name_Hall '-P 1'
_symmetry_space_group_name_H-M 'P -1'
_atom_sites_solution_hydrogens geom
_atom_sites_solution_primary direct
_atom_sites_solution_secondary difmap
_audit_creation_method SHELXL-97
_cell_angle_alpha 93.663(13)
_cell_angle_beta 92.424(10)
_cell_angle_gamma 107.067(13)
_cell_formula_units_Z 4
_cell_length_a 9.5684(11)
_cell_length_b 11.5791(19)
_cell_length_c 17.129(2)
_cell_measurement_reflns_used 25
_cell_measurement_temperature 296(2)
_cell_measurement_theta_max 16.7
_cell_measurement_theta_min 3.6
_cell_volume 1806.8(4)
_computing_cell_refinement 'CAD4 Express'
_computing_data_collection 'CAD4 Express (Enraf Nonius, 1994)'
_computing_data_reduction 'XCAD4 (Harms & Wocadlo, 1995)'
_computing_molecular_graphics 'Ortep-3 for Windows (Farrugia, 1997)'
_computing_publication_material 'WinGX publication routines (Farrugia, 1999)'
_computing_structure_refinement 'SHELXL97 (Sheldrick, 1997)'
_computing_structure_solution 'SHELXS97 (Sheldrick, 1997)'
_diffrn_ambient_temperature 296(2)
_diffrn_measured_fraction_theta_full 0.969
_diffrn_measured_fraction_theta_max 0.969
_diffrn_measurement_device_type 'Enraf Nonius TurboCAD4 Diffractometer'
_diffrn_measurement_method 'non-profiled omega scans'
_diffrn_radiation_monochromator graphite
_diffrn_radiation_source 'fine-focus sealed tube'
_diffrn_radiation_type CuK\a
_diffrn_radiation_wavelength 1.54184
_diffrn_reflns_av_R_equivalents 0.0525
_diffrn_reflns_av_sigmaI/netI 0.1291
_diffrn_reflns_limit_h_max 11
_diffrn_reflns_limit_h_min 0
_diffrn_reflns_limit_k_max 13
_diffrn_reflns_limit_k_min -14
_diffrn_reflns_limit_l_max 21
_diffrn_reflns_limit_l_min -21
_diffrn_reflns_number 7226
_diffrn_reflns_theta_full 74.21
_diffrn_reflns_theta_max 74.21
_diffrn_reflns_theta_min 2.59
_diffrn_standards_decay_% 1
_diffrn_standards_interval_time 120
_diffrn_standards_number 3
_exptl_absorpt_coefficient_mu 8.524
_exptl_absorpt_correction_T_max 0.278
_exptl_absorpt_correction_T_min 0.158
_exptl_absorpt_correction_type psi-scan
_exptl_absorpt_process_details 'North et al. (1968)'
_exptl_crystal_colour colorless
_exptl_crystal_density_diffrn 1.617
_exptl_crystal_density_method 'not measured'
_exptl_crystal_description block
_exptl_crystal_F_000 888
_exptl_crystal_size_max 0.30
_exptl_crystal_size_mid 0.20
_exptl_crystal_size_min 0.15
_refine_diff_density_max 0.741
_refine_diff_density_min -1.006
_refine_diff_density_rms 0.135
_refine_ls_extinction_method none
_refine_ls_goodness_of_fit_ref 1.032
_refine_ls_hydrogen_treatment constr
_refine_ls_matrix_type full
_refine_ls_number_parameters 398
_refine_ls_number_reflns 7119
_refine_ls_number_restraints 0
_refine_ls_restrained_S_all 1.032
_refine_ls_R_factor_all 0.1910
_refine_ls_R_factor_gt 0.0808
_refine_ls_shift/su_max 0.000
_refine_ls_shift/su_mean 0.000
_refine_ls_structure_factor_coef Fsqd
_refine_ls_weighting_details 'calc w=1/[\s^2^(Fo^2^)+(0.1408P)^2^] where P=(Fo^2^+2Fc^2^)/3'
_refine_ls_weighting_scheme calc
_refine_ls_wR_factor_gt 0.2133
_refine_ls_wR_factor_ref 0.2670
_reflns_number_gt 3388
_reflns_number_total 7119
_reflns_threshold_expression I>2\s(I)
_cod_data_source_file ic701216f-file006.cif
_cod_data_source_block compound_4a
_cod_database_code 4339690

loop_
_symmetry_equiv_pos_as_xyz
'x, y, z'
'-x, -y, -z'

loop_
_atom_site_label
_atom_site_type_symbol
_atom_site_fract_x
_atom_site_fract_y
_atom_site_fract_z
_atom_site_U_iso_or_equiv
_atom_site_adp_type
_atom_site_occupancy
_atom_site_symmetry_multiplicity
_atom_site_calc_flag
_atom_site_refinement_flags
P1 P 0.6246(3) 0.3636(2) 0.39647(13) 0.0467(6) Uani 1 1 d .
P2 P 0.7701(3) 0.1949(2) 0.35945(13) 0.0480(6) Uani 1 1 d .
P3 P 0.7656(3) 0.2709(2) 0.51155(13) 0.0544(6) Uani 1 1 d .
Cl1 Cl 0.9508(3) 0.2289(3) 0.29984(17) 0.0859(9) Uani 1 1 d .
Cl2 Cl 0.6701(4) 0.0251(2) 0.31753(18) 0.0934(10) Uani 1 1 d .
Cl3 Cl 0.9373(4) 0.3685(3) 0.57943(18) 0.1058(12) Uani 1 1 d .
Cl4 Cl 0.6561(4) 0.1589(3) 0.58657(17) 0.0987(10) Uani 1 1 d .
O1 O 0.6940(6) 0.5009(5) 0.3816(4) 0.0620(18) Uani 1 1 d .
N1 N 0.6786(8) 0.2794(7) 0.3353(4) 0.055(2) Uani 1 1 d .
N2 N 0.8175(9) 0.1927(7) 0.4473(4) 0.061(2) Uani 1 1 d .
N3 N 0.6734(9) 0.3535(7) 0.4855(4) 0.058(2) Uani 1 1 d .
N4 N 0.4493(8) 0.3418(7) 0.3802(4) 0.0553(19) Uani 1 1 d .
C1 C 0.6261(10) 0.5649(7) 0.3329(5) 0.048(2) Uani 1 1 d .
C2 C 0.7142(10) 0.6575(8) 0.2955(6) 0.057(2) Uani 1 1 d .
H2 H 0.8156 0.6754 0.3000 0.069 Uiso 1 1 calc R
C3 C 0.6456(12) 0.7251(8) 0.2497(5) 0.060(3) Uani 1 1 d .
H3 H 0.7021 0.7883 0.2231 0.072 Uiso 1 1 calc R
C4 C 0.5004(13) 0.6986(10) 0.2444(6) 0.071(3) Uani 1 1 d .
H4 H 0.4573 0.7431 0.2130 0.086 Uiso 1 1 calc R
C5 C 0.4128(12) 0.6094(9) 0.2830(6) 0.065(3) Uani 1 1 d .
H5 H 0.3119 0.5954 0.2790 0.078 Uiso 1 1 calc R
C6 C 0.4736(10) 0.5381(8) 0.3287(5) 0.049(2) Uani 1 1 d .
C7 C 0.3852(10) 0.4386(8) 0.3749(5) 0.055(2) Uani 1 1 d .
H7A H 0.3773 0.4721 0.4273 0.066 Uiso 1 1 calc R
H7B H 0.2871 0.4066 0.3501 0.066 Uiso 1 1 calc R
C8 C 0.3458(11) 0.2232(9) 0.3979(7) 0.075(3) Uani 1 1 d .
H8A H 0.3963 0.1617 0.3961 0.090 Uiso 1 1 calc R
H8B H 0.2650 0.1987 0.3583 0.090 Uiso 1 1 calc R
C9 C 0.2859(15) 0.2322(11) 0.4790(7) 0.097(4) Uani 1 1 d .
H9A H 0.3671 0.2558 0.5184 0.116 Uiso 1 1 calc R
H9B H 0.2377 0.2952 0.4808 0.116 Uiso 1 1 calc R
C10 C 0.1821(17) 0.1187(12) 0.4981(9) 0.125(5) Uani 1 1 d .
H10D H 0.1178 0.0825 0.4529 0.187 Uiso 1 1 calc R
H10E H 0.1256 0.1348 0.5402 0.187 Uiso 1 1 calc R
H10F H 0.2348 0.0642 0.5139 0.187 Uiso 1 1 calc R
Cl1' Cl 0.1814(3) 0.5362(2) 0.10474(16) 0.0752(8) Uani 1 1 d .
Cl2' Cl -0.0774(3) 0.4837(2) 0.20884(14) 0.0672(7) Uani 1 1 d .
Cl3' Cl 0.3118(3) 0.9677(3) 0.18963(19) 0.0865(9) Uani 1 1 d .
Cl4' Cl 0.0458(3) 0.9230(2) 0.28834(14) 0.0736(8) Uani 1 1 d .
P1' P -0.0720(2) 0.76412(19) 0.05685(12) 0.0416(5) Uani 1 1 d .
P2' P 0.0376(3) 0.61469(18) 0.14686(12) 0.0425(5) Uani 1 1 d .
P3' P 0.1102(2) 0.85494(18) 0.19139(12) 0.0418(5) Uani 1 1 d .
O1' O -0.2353(6) 0.7655(5) 0.0557(3) 0.0479(14) Uani 1 1 d .
N1' N -0.0631(9) 0.6343(6) 0.0784(4) 0.054(2) Uani 1 1 d .
N2' N 0.1241(8) 0.7251(6) 0.2053(4) 0.053(2) Uani 1 1 d .
N3' N 0.0138(8) 0.8708(6) 0.1197(4) 0.0508(19) Uani 1 1 d .
N4' N -0.0298(8) 0.7853(7) -0.0322(4) 0.0506(18) Uani 1 1 d .
C1' C -0.3309(9) 0.7205(7) -0.0108(4) 0.0400(19) Uani 1 1 d .
C2' C -0.4732(10) 0.6575(8) -0.0001(5) 0.056(2) Uani 1 1 d .
H2' H -0.5031 0.6429 0.0502 0.067 Uiso 1 1 calc R
C3' C -0.5724(12) 0.6157(10) -0.0637(6) 0.076(3) Uani 1 1 d .
H3' H -0.6698 0.5746 -0.0569 0.091 Uiso 1 1 calc R
C4' C -0.5248(12) 0.6358(10) -0.1368(6) 0.074(3) Uani 1 1 d .
H4' H -0.5904 0.6062 -0.1801 0.088 Uiso 1 1 calc R
C5' C -0.3806(12) 0.6995(9) -0.1481(5) 0.064(3) Uani 1 1 d .
H5' H -0.3506 0.7140 -0.1985 0.077 Uiso 1 1 calc R
C6' C -0.2813(10) 0.7412(7) -0.0834(5) 0.047(2) Uani 1 1 d .
C7' C -0.1254(10) 0.8076(9) -0.0911(5) 0.060(3) Uani 1 1 d .
H7'1 H -0.0972 0.7842 -0.1421 0.072 Uiso 1 1 calc R
H7'2 H -0.1141 0.8938 -0.0888 0.072 Uiso 1 1 calc R
C8' C 0.1204(12) 0.7979(10) -0.0530(6) 0.071(3) Uani 1 1 d .
H8'1 H 0.1174 0.7498 -0.1019 0.085 Uiso 1 1 calc R
H8'2 H 0.1691 0.7655 -0.0128 0.085 Uiso 1 1 calc R
C9' C 0.2080(13) 0.9256(11) -0.0619(7) 0.091(4) Uani 1 1 d .
H9'1 H 0.2183 0.9729 -0.0120 0.109 Uiso 1 1 calc R
H9'2 H 0.1568 0.9603 -0.0996 0.109 Uiso 1 1 calc R
C10' C 0.3582(13) 0.9318(12) -0.0891(8) 0.111(5) Uani 1 1 d .
H10A H 0.4124 1.0147 -0.0944 0.166 Uiso 1 1 calc R
H10B H 0.3481 0.8861 -0.1389 0.166 Uiso 1 1 calc R
H10C H 0.4095 0.8985 -0.0515 0.166 Uiso 1 1 calc R

loop_
_atom_site_aniso_label
_atom_site_aniso_U_11
_atom_site_aniso_U_22
_atom_site_aniso_U_33
_atom_site_aniso_U_23
_atom_site_aniso_U_13
_atom_site_aniso_U_12
Cl1 0.084(2) 0.111(2) 0.087(2) 0.0410(17) 0.0370(16) 0.0553(18)
Cl2 0.121(3) 0.0560(16) 0.098(2) -0.0117(15) -0.0037(19) 0.0218(17)
Cl3 0.104(2) 0.117(3) 0.085(2) -0.0106(19) -0.0506(19) 0.026(2)
Cl4 0.135(3) 0.105(2) 0.0665(18) 0.0299(17) 0.0300(18) 0.044(2)
P1 0.0518(14) 0.0482(13) 0.0451(13) -0.0010(10) -0.0058(11) 0.0249(11)
P2 0.0614(15) 0.0503(14) 0.0400(12) 0.0045(10) 0.0038(11) 0.0282(12)
P3 0.0695(17) 0.0619(15) 0.0360(12) 0.0035(11) -0.0063(11) 0.0275(13)
O1 0.049(4) 0.042(3) 0.093(5) 0.005(3) -0.022(3) 0.013(3)
N1 0.072(5) 0.072(5) 0.037(4) -0.003(4) -0.005(4) 0.048(4)
N2 0.088(6) 0.073(5) 0.038(4) 0.006(4) 0.004(4) 0.048(5)
N3 0.077(6) 0.063(5) 0.042(4) -0.011(4) -0.008(4) 0.039(4)
N4 0.051(5) 0.051(5) 0.069(5) 0.009(4) 0.001(4) 0.023(4)
C1 0.058(6) 0.039(5) 0.051(5) -0.011(4) -0.016(4) 0.023(4)
C2 0.051(6) 0.039(5) 0.084(7) 0.008(5) 0.011(5) 0.015(4)
C3 0.080(8) 0.049(6) 0.058(6) 0.009(4) 0.016(5) 0.027(5)
C4 0.083(8) 0.072(7) 0.070(7) 0.009(6) -0.011(6) 0.042(7)
C5 0.063(7) 0.062(6) 0.080(7) 0.006(6) -0.015(6) 0.038(5)
C6 0.050(5) 0.053(5) 0.047(5) -0.005(4) -0.006(4) 0.021(4)
C7 0.047(5) 0.055(6) 0.066(6) -0.002(5) 0.003(5) 0.020(5)
C8 0.066(7) 0.066(7) 0.088(8) 0.001(6) -0.018(6) 0.017(6)
C9 0.115(11) 0.084(9) 0.087(9) 0.010(7) 0.031(8) 0.019(8)
C10 0.125(12) 0.102(11) 0.148(14) 0.027(10) 0.038(11) 0.028(10)
Cl1' 0.0782(19) 0.0780(18) 0.0776(18) -0.0161(14) 0.0009(14) 0.0411(15)
Cl2' 0.0870(19) 0.0464(13) 0.0643(15) 0.0142(11) 0.0035(13) 0.0118(12)
Cl3' 0.0453(15) 0.0712(18) 0.128(3) 0.0235(16) -0.0095(15) -0.0068(13)
Cl4' 0.096(2) 0.0639(16) 0.0606(15) -0.0192(12) -0.0003(14) 0.0299(15)
P1' 0.0454(13) 0.0442(12) 0.0337(11) 0.0067(9) -0.0071(9) 0.0117(10)
P2' 0.0546(14) 0.0336(11) 0.0384(11) -0.0010(9) -0.0104(10) 0.0145(10)
P3' 0.0461(13) 0.0314(11) 0.0435(12) -0.0007(9) -0.0114(10) 0.0074(9)
O1' 0.044(3) 0.064(4) 0.034(3) 0.005(3) -0.008(3) 0.016(3)
N1' 0.079(6) 0.035(4) 0.045(4) -0.005(3) -0.020(4) 0.017(4)
N2' 0.073(5) 0.035(4) 0.045(4) -0.011(3) -0.029(4) 0.014(4)
N3' 0.061(5) 0.032(4) 0.056(4) 0.003(3) -0.021(4) 0.012(3)
N4' 0.043(4) 0.072(5) 0.041(4) 0.016(4) 0.007(3) 0.020(4)
C1' 0.047(5) 0.042(5) 0.033(4) -0.001(3) -0.010(4) 0.018(4)
C2' 0.054(6) 0.059(6) 0.054(6) -0.001(4) -0.005(5) 0.019(5)
C3' 0.053(6) 0.090(8) 0.070(7) 0.000(6) -0.014(6) 0.000(6)
C4' 0.068(7) 0.082(8) 0.063(7) -0.026(6) -0.029(6) 0.021(6)
C5' 0.088(8) 0.074(7) 0.030(5) -0.002(4) -0.012(5) 0.027(6)
C6' 0.060(6) 0.036(5) 0.043(5) 0.008(4) 0.002(4) 0.010(4)
C7' 0.066(7) 0.067(6) 0.041(5) 0.017(4) 0.001(5) 0.010(5)
C8' 0.087(8) 0.080(8) 0.052(6) 0.011(5) 0.011(6) 0.032(7)
C9' 0.074(8) 0.084(9) 0.107(10) 0.006(7) 0.003(7) 0.013(7)
C10' 0.059(8) 0.123(12) 0.135(12) 0.033(9) 0.026(8) -0.002(8)

loop_
_atom_type_symbol
_atom_type_description
_atom_type_scat_dispersion_real
_atom_type_scat_dispersion_imag
_atom_type_scat_source
C C 0.0181 0.0091 'International Tables Vol C Tables 4.2.6.8 and 6.1.1.4'
H H 0.0000 0.0000 'International Tables Vol C Tables 4.2.6.8 and 6.1.1.4'
Cl Cl 0.3639 0.7018 'International Tables Vol C Tables 4.2.6.8 and 6.1.1.4'
N N 0.0311 0.0180 'International Tables Vol C Tables 4.2.6.8 and 6.1.1.4'
O O 0.0492 0.0322 'International Tables Vol C Tables 4.2.6.8 and 6.1.1.4'
P P 0.2955 0.4335 'International Tables Vol C Tables 4.2.6.8 and 6.1.1.4'

loop_
_geom_angle_atom_site_label_1
_geom_angle_atom_site_label_2
_geom_angle_atom_site_label_3
_geom_angle
O1 P1 N1 110.2(4)
O1 P1 N3 105.1(4)
O1 P1 N4 103.5(4)
N1 P1 N3 113.6(4)
N1 P1 N4 109.7(4)
N3 P1 N4 114.2(4)
N1 P2 Cl1 109.5(3)
N1 P2 Cl2 110.3(3)
N1 P2 N2 120.0(4)
N2 P2 Cl1 107.4(3)
N2 P2 Cl2 107.8(3)
Cl2 P2 Cl1 99.91(17)
N2 P3 Cl3 109.1(4)
N2 P3 Cl4 107.6(3)
N3 P3 Cl3 109.4(3)
N3 P3 Cl4 109.3(3)
N3 P3 N2 118.9(4)
Cl3 P3 Cl4 101.05(18)
C1 O1 P1 123.7(5)
P2 N1 P1 123.5(4)
P2 N2 P3 119.6(5)
P3 N3 P1 124.3(4)
C7 N4 C8 115.0(8)
C7 N4 P1 123.3(6)
C8 N4 P1 118.5(6)
C2 C1 C6 122.3(8)
C2 C1 O1 117.9(8)
C6 C1 O1 119.6(8)
C1 C2 C3 117.7(9)
C1 C2 H2 121.1
C3 C2 H2 121.1
C2 C3 H3 120.0
C4 C3 C2 120.1(10)
C4 C3 H3 120.0
C3 C4 C5 122.6(10)
C3 C4 H4 118.7
C5 C4 H4 118.7
C4 C5 C6 120.2(10)
C4 C5 H5 119.9
C6 C5 H5 119.9
C1 C6 C5 117.0(9)
C1 C6 C7 119.0(8)
C5 C6 C7 124.0(9)
N4 C7 C6 112.3(7)
N4 C7 H7A 109.1
N4 C7 H7B 109.1
C6 C7 H7A 109.1
C6 C7 H7B 109.1
H7A C7 H7B 107.9
N4 C8 C9 111.2(9)
N4 C8 H8A 109.4
N4 C8 H8B 109.4
C9 C8 H8A 109.4
C9 C8 H8B 109.4
H8A C8 H8B 108.0
C8 C9 H9A 109.0
C8 C9 H9B 109.0
C10 C9 C8 113.0(11)
C10 C9 H9A 109.0
C10 C9 H9B 109.0
H9A C9 H9B 107.8
C9 C10 H10D 109.5
C9 C10 H10E 109.5
C9 C10 H10F 109.5
H10D C10 H10E 109.5
H10D C10 H10F 109.5
H10E C10 H10F 109.5
O1' P1' N1' 109.4(4)
O1' P1' N3' 105.1(4)
O1' P1' N4' 103.4(3)
N1' P1' N4' 110.0(4)
N3' P1' N1' 113.3(3)
N3' P1' N4' 114.9(4)
N1' P2' Cl1' 109.8(3)
N1' P2' Cl2' 109.3(3)
N1' P2' N2' 119.7(4)
N2' P2' Cl1' 107.8(3)
N2' P2' Cl2' 108.4(3)
Cl2' P2' Cl1' 99.96(15)
N2' P3' Cl3' 107.7(3)
N2' P3' Cl4' 109.1(3)
N3' P3' Cl3' 109.9(3)
N3' P3' Cl4' 108.9(3)
N3' P3' N2' 119.5(3)
Cl3' P3' Cl4' 100.08(16)
C1' O1' P1' 121.1(5)
P2' N1' P1' 123.9(4)
P2' N2' P3' 118.8(4)
P3' N3' P1' 124.3(4)
C7' N4' C8' 116.4(7)
C7' N4' P1' 123.8(6)
C8' N4' P1' 119.4(6)
C2' C1' O1' 118.3(7)
C6' C1' C2' 122.0(8)
C6' C1' O1' 119.7(8)
C1' C2' C3' 120.2(9)
C1' C2' H2' 119.9
C3' C2' H2' 119.9
C2' C3' H3' 120.7
C4' C3' C2' 118.6(10)
C4' C3' H3' 120.7
C3' C4' C5' 121.6(9)
C3' C4' H4' 119.2
C5' C4' H4' 119.2
C4' C5' C6' 119.3(9)
C4' C5' H5' 120.3
C6' C5' H5' 120.3
C1' C6' C5' 118.3(9)
C1' C6' C7' 119.5(8)
C5' C6' C7' 122.3(8)
N4' C7' C6' 113.2(7)
N4' C7' H7'1 108.9
N4' C7' H7'2 108.9
C6' C7' H7'1 108.9
C6' C7' H7'2 108.9
H7'1 C7' H7'2 107.8
N4' C8' C9' 113.5(9)
N4' C8' H8'1 108.9
N4' C8' H8'2 108.9
C9' C8' H8'1 108.9
C9' C8' H8'2 108.9
H8'1 C8' H8'2 107.7
C8' C9' C10' 111.1(10)
C8' C9' H9'1 109.4
C8' C9' H9'2 109.4
C10' C9' H9'1 109.4
C10' C9' H9'2 109.4
H9'1 C9' H9'2 108.0
C9' C10' H10A 109.5
C9' C10' H10B 109.5
C9' C10' H10C 109.5
H10A C10' H10B 109.5
H10A C10' H10C 109.5
H10B C10' H10C 109.5

loop_
_geom_bond_atom_site_label_1
_geom_bond_atom_site_label_2
_geom_bond_distance
P1 O1 1.575(6)
P1 N1 1.589(7)
P1 N3 1.598(7)
P1 N4 1.630(8)
P2 Cl1 1.998(4)
P2 Cl2 1.989(4)
P2 N1 1.555(7)
P2 N2 1.557(7)
P3 Cl3 1.977(4)
P3 Cl4 1.990(4)
P3 N2 1.569(7)
P3 N3 1.551(7)
O1 C1 1.407(9)
N4 C7 1.432(10)
N4 C8 1.497(12)
C1 C2 1.370(12)
C1 C6 1.397(12)
C2 C3 1.413(12)
C2 H2 0.9300
C3 H3 0.9300
C4 C3 1.330(13)
C4 H4 0.9300
C5 C4 1.353(14)
C5 H5 0.9300
C6 C5 1.399(11)
C6 C7 1.508(12)
C7 H7A 0.9700
C7 H7B 0.9700
C8 C9 1.534(14)
C8 H8A 0.9700
C8 H8B 0.9700
C9 C10 1.462(15)
C9 H9A 0.9700
C9 H9B 0.9700
C10 H10D 0.9600
C10 H10E 0.9600
C10 H10F 0.9600
P1' O1' 1.567(6)
P1' N1' 1.596(7)
P1' N3' 1.587(7)
P1' N4' 1.609(7)
P2' Cl1' 1.994(3)
P2' Cl2' 1.991(3)
P2' N1' 1.556(7)
P2' N2' 1.570(6)
P3' Cl3' 1.990(3)
P3' Cl4' 1.990(3)
P3' N3' 1.557(7)
P3' N2' 1.580(7)
O1' C1' 1.400(8)
N4' C7' 1.420(10)
N4' C8' 1.463(12)
C1' C2' 1.369(11)
C2' C3' 1.377(12)
C2' H2' 0.9300
C3' H3' 0.9300
C4' C3' 1.360(14)
C4' H4' 0.9300
C5' C4' 1.389(14)
C5' H5' 0.9300
C6' C1' 1.360(11)
C6' C5' 1.393(11)
C6' C7' 1.480(12)
C7' H7'1 0.9700
C7' H7'2 0.9700
C8' H8'1 0.9700
C8' H8'2 0.9700
C9' C8' 1.492(14)
C9' C10' 1.513(15)
C9' H9'1 0.9700
C9' H9'2 0.9700
C10' H10A 0.9600
C10' H10B 0.9600
C10' H10C 0.9600

loop_
_geom_torsion_atom_site_label_1
_geom_torsion_atom_site_label_2
_geom_torsion_atom_site_label_3
_geom_torsion_atom_site_label_4
_geom_torsion
N1 P1 O1 C1 92.2(7)
N3 P1 O1 C1 -145.1(7)
N4 P1 O1 C1 -25.0(8)
O1 P1 N1 P2 117.7(6)
N3 P1 N1 P2 0.1(8)
N4 P1 N1 P2 -129.0(6)
O1 P1 N3 P3 -120.1(6)
N1 P1 N3 P3 0.4(8)
N4 P1 N3 P3 127.2(6)
O1 P1 N4 C7 -14.3(8)
N1 P1 N4 C7 -131.8(7)
N3 P1 N4 C7 99.4(8)
O1 P1 N4 C8 -173.1(7)
N1 P1 N4 C8 69.3(8)
N3 P1 N4 C8 -59.4(8)
Cl1 P2 N1 P1 -126.7(5)
Cl2 P2 N1 P1 124.3(5)
N2 P2 N1 P1 -1.9(8)
Cl1 P2 N2 P3 129.0(5)
Cl2 P2 N2 P3 -124.1(5)
N1 P2 N2 P3 3.2(8)
Cl3 P3 N2 P2 -129.1(5)
Cl4 P3 N2 P2 122.1(5)
N3 P3 N2 P2 -2.7(8)
Cl3 P3 N3 P1 127.2(5)
Cl4 P3 N3 P1 -123.0(5)
N2 P3 N3 P1 0.9(8)
P1 O1 C1 C2 -150.3(7)
P1 O1 C1 C6 34.2(11)
P1 N4 C7 C6 42.1(10)
C8 N4 C7 C6 -158.4(8)
P1 N4 C8 C9 96.8(10)
C7 N4 C8 C9 -63.7(11)
O1 C1 C2 C3 -177.1(7)
C6 C1 C2 C3 -1.7(13)
O1 C1 C6 C5 176.4(8)
O1 C1 C6 C7 -1.7(11)
C2 C1 C6 C5 1.1(13)
C2 C1 C6 C7 -177.0(8)
C1 C2 C3 C4 0.5(14)
C5 C4 C3 C2 1.4(16)
C6 C5 C4 C3 -2.0(16)
C1 C6 C5 C4 0.8(14)
C7 C6 C5 C4 178.7(9)
C1 C6 C7 N4 -34.0(11)
C5 C6 C7 N4 148.1(9)
N4 C8 C9 C10 179.0(10)
N1' P1' O1' C1' -83.6(6)
N3' P1' O1' C1' 154.4(6)
N4' P1' O1' C1' 33.6(7)
O1' P1' N1' P2' -125.6(6)
N3' P1' N1' P2' -8.7(8)
N4' P1' N1' P2' 121.4(6)
O1' P1' N3' P3' 125.1(6)
N1' P1' N3' P3' 5.7(8)
N4' P1' N3' P3' -122.0(6)
O1' P1' N4' C7' 3.8(8)
O1' P1' N4' C8' 175.9(7)
N1' P1' N4' C7' 120.6(7)
N1' P1' N4' C8' -67.3(8)
N3' P1' N4' C7' -110.1(8)
N3' P1' N4' C8' 61.9(8)
Cl1' P2' N1' P1' -118.3(5)
Cl2' P2' N1' P1' 132.9(5)
N2' P2' N1' P1' 7.1(8)
Cl1' P2' N2' P3' 124.6(5)
Cl2' P2' N2' P3' -128.0(5)
N1' P2' N2' P3' -1.8(8)
Cl3' P3' N2' P2' -127.2(5)
Cl4' P3' N2' P2' 125.1(5)
N3' P3' N2' P2' -1.1(8)
Cl3' P3' N3' P1' 123.9(5)
Cl4' P3' N3' P1' -127.4(5)
N2' P3' N3' P1' -1.1(8)
P1' O1' C1' C2' 141.7(7)
P1' O1' C1' C6' -39.0(10)
P1' N4' C7' C6' -35.0(11)
C8' N4' C7' C6' 152.7(8)
P1' N4' C8' C9' -103.0(9)
C7' N4' C8' C9' 69.7(11)
O1' C1' C2' C3' 177.5(8)
C6' C1' C2' C3' -1.8(14)
C1' C2' C3' C4' 1.6(15)
C5' C4' C3' C2' -1.5(17)
C6' C5' C4' C3' 1.6(16)
C5' C6' C1' O1' -177.5(7)
C5' C6' C1' C2' 1.9(13)
C7' C6' C1' O1' 2.0(12)
C7' C6' C1' C2' -178.7(8)
C1' C6' C5' C4' -1.7(14)
C7' C6' C5' C4' 178.8(9)
C1' C6' C7' N4' 33.1(12)
C5' C6' C7' N4' -147.4(9)
C10' C9' C8' N4' -175.9(9)
